data_4085445
loop_
_publ_author_name
'Xu, Xin'
'Kehr, Gerald'
'Daniliuc, Constantin G.'
'Erker, Gerhard'

_publ_section_title
;
 Frustrated Lewis Pair Behavior of [Cp2ZrOCR2CH2PPh2]+Cations
;
_journal_issue 11
_journal_name_full Organometallics
_journal_page_first 2655
_journal_paper_doi 10.1021/om501312a
_journal_volume 34
_journal_year 2015
_chemical_formula_sum 'C50 H28 B F20 O2 P Zr'
_chemical_formula_weight 1173.72
_chemical_name_systematic
; 
 ? 
;
_space_group_IT_number 2
_symmetry_cell_setting triclinic
_symmetry_space_group_name_Hall '-P 1'
_symmetry_space_group_name_H-M 'P -1'
_atom_sites_solution_hydrogens geom
_atom_sites_solution_primary direct
_atom_sites_solution_secondary difmap
_audit_creation_method SHELXL-97
_cell_angle_alpha 117.0930(10)
_cell_angle_beta 90.7090(10)
_cell_angle_gamma 90.0330(10)
_cell_formula_units_Z 2
_cell_length_a 10.7594(2)
_cell_length_b 15.3845(3)
_cell_length_c 15.5982(4)
_cell_measurement_reflns_used 5674
_cell_measurement_temperature 223(2)
_cell_measurement_theta_max 28.28
_cell_measurement_theta_min 4.08
_cell_volume 2298.39(9)
_computing_cell_refinement 'Collect (Nonius B.V., 1998)'
_computing_data_collection 'Collect (Nonius B.V., 1998)'
_computing_data_reduction 'Denzo-SMN (Otwinowski & Minor, 1997)'
_computing_molecular_graphics 'XP (BrukerAXS, 2000)'
_computing_publication_material 'SHELXL-97 (Sheldrick, 1997)'
_computing_structure_refinement 'SHELXL-97 (Sheldrick, 1997)'
_computing_structure_solution 'SHELXS-97 (Sheldrick, 1990)'
_diffrn_ambient_temperature 223(2)
_diffrn_measured_fraction_theta_full 0.979
_diffrn_measured_fraction_theta_max 0.979
_diffrn_measurement_device_type 'Nonius KappaCCD APEXII'
_diffrn_measurement_method '\w and \f scans'
_diffrn_radiation_monochromator 'Montel mirror'
_diffrn_radiation_source 'rotating anode Nonius FR591'
_diffrn_radiation_type MoK\a
_diffrn_radiation_wavelength 0.71073
_diffrn_reflns_av_R_equivalents 0.058
_diffrn_reflns_av_sigmaI/netI 0.0653
_diffrn_reflns_limit_h_max 13
_diffrn_reflns_limit_h_min -13
_diffrn_reflns_limit_k_max 19
_diffrn_reflns_limit_k_min -19
_diffrn_reflns_limit_l_max 15
_diffrn_reflns_limit_l_min -19
_diffrn_reflns_number 21583
_diffrn_reflns_theta_full 26.37
_diffrn_reflns_theta_max 26.37
_diffrn_reflns_theta_min 4.08
_exptl_absorpt_coefficient_mu 0.398
_exptl_absorpt_correction_T_max 0.9882
_exptl_absorpt_correction_T_min 0.9538
_exptl_absorpt_correction_type multi-scan
_exptl_absorpt_process_details 'Denzo (Otwinowski, Borek, Majewski & Minor, 2003)'
_exptl_crystal_colour colourless
_exptl_crystal_density_diffrn 1.696
_exptl_crystal_density_method 'not measured'
_exptl_crystal_description plate
_exptl_crystal_F_000 1168
_exptl_crystal_size_max 0.12
_exptl_crystal_size_mid 0.08
_exptl_crystal_size_min 0.03
_refine_diff_density_max 0.435
_refine_diff_density_min -0.608
_refine_diff_density_rms 0.096
_refine_ls_extinction_method none
_refine_ls_goodness_of_fit_ref 1.075
_refine_ls_hydrogen_treatment constr
_refine_ls_matrix_type full
_refine_ls_number_parameters 724
_refine_ls_number_reflns 9225
_refine_ls_number_restraints 181
_refine_ls_restrained_S_all 1.072
_refine_ls_R_factor_all 0.1069
_refine_ls_R_factor_gt 0.0758
_refine_ls_shift/su_max 0.001
_refine_ls_shift/su_mean 0.000
_refine_ls_structure_factor_coef Fsqd
_refine_ls_weighting_details 'calc w=1/[\s^2^(Fo^2^)+(0.0000P)^2^+11.5372P] where P=(Fo^2^+2Fc^2^)/3'
_refine_ls_weighting_scheme calc
_refine_ls_wR_factor_gt 0.1411
_refine_ls_wR_factor_ref 0.1601
_reflns_number_gt 6963
_reflns_number_total 9225
_reflns_threshold_expression >2sigma(I)
_cod_data_source_file om501312a_si_002.cif
_cod_data_source_block erk7711
_cod_depositor_comments 'Adding full bibliography for 4085439--4085445.cif.'
_cod_original_sg_symbol_H-M P-1
_cod_database_code 4085445

loop_
_symmetry_equiv_pos_as_xyz
'x, y, z'
'-x, -y, -z'

loop_
_atom_site_label
_atom_site_type_symbol
_atom_site_fract_x
_atom_site_fract_y
_atom_site_fract_z
_atom_site_U_iso_or_equiv
_atom_site_adp_type
_atom_site_occupancy
_atom_site_symmetry_multiplicity
_atom_site_calc_flag
_atom_site_refinement_flags
_atom_site_disorder_assembly
_atom_site_disorder_group
Zr1 Zr 0.75818(5) 0.58670(4) 1.73020(4) 0.03620(15) Uani 1 1 d D . .
C16 C 0.7825(17) 0.4341(9) 1.5757(8) 0.055(4) Uani 0.609(18) 1 d PDU A 1
H16 H 0.8407 0.3889 1.5765 0.066 Uiso 0.609(18) 1 calc PR A 1
C17 C 0.8076(14) 0.5112(13) 1.5534(8) 0.067(5) Uani 0.609(18) 1 d PDU A 1
H17 H 0.8850 0.5263 1.5360 0.081 Uiso 0.609(18) 1 calc PR A 1
C18 C 0.6966(15) 0.5612(9) 1.5619(7) 0.047(3) Uani 0.609(18) 1 d PDU A 1
H18 H 0.6864 0.6157 1.5503 0.056 Uiso 0.609(18) 1 calc PR A 1
C19 C 0.6011(10) 0.5163(10) 1.5909(7) 0.048(3) Uani 0.609(18) 1 d PDU A 1
H19 H 0.5180 0.5363 1.6037 0.058 Uiso 0.609(18) 1 calc PR A 1
C20 C 0.6563(19) 0.4362(8) 1.5965(8) 0.053(3) Uani 0.609(18) 1 d PDU A 1
H20 H 0.6150 0.3913 1.6118 0.063 Uiso 0.609(18) 1 calc PR A 1
C16A C 0.8266(19) 0.4579(15) 1.5679(11) 0.053(5) Uani 0.391(18) 1 d PDU A 2
H16A H 0.9087 0.4353 1.5626 0.064 Uiso 0.391(18) 1 calc PR A 2
C17A C 0.784(2) 0.5369(15) 1.5529(10) 0.054(5) Uani 0.391(18) 1 d PDU A 2
H17A H 0.8339 0.5759 1.5349 0.065 Uiso 0.391(18) 1 calc PR A 2
C18A C 0.656(2) 0.5476(17) 1.5692(12) 0.058(6) Uani 0.391(18) 1 d PDU A 2
H18A H 0.6060 0.5954 1.5648 0.070 Uiso 0.391(18) 1 calc PR A 2
C19A C 0.6160(17) 0.475(2) 1.5933(12) 0.061(5) Uani 0.391(18) 1 d PDU A 2
H19A H 0.5342 0.4647 1.6073 0.074 Uiso 0.391(18) 1 calc PR A 2
C20A C 0.721(3) 0.4196(9) 1.5925(10) 0.044(4) Uani 0.391(18) 1 d PDU A 2
H20A H 0.7205 0.3660 1.6061 0.053 Uiso 0.391(18) 1 calc PR A 2
P1 P 0.68025(13) 0.81310(9) 1.77814(10) 0.0319(3) Uani 1 1 d . . .
O1 O 0.8966(4) 0.6710(3) 1.7400(3) 0.0471(10) Uani 1 1 d . A .
O2 O 0.6473(3) 0.7131(2) 1.7706(3) 0.0350(8) Uani 1 1 d . A .
B1 B 0.2590(5) 0.2775(4) 1.7371(4) 0.0277(11) Uani 1 1 d . . .
C1 C 0.9386(6) 0.7646(4) 1.7548(5) 0.0462(14) Uani 1 1 d . . .
C2 C 0.8302(5) 0.8135(4) 1.7269(4) 0.0400(13) Uani 1 1 d . A .
H2A H 0.8208 0.7806 1.6566 0.048 Uiso 1 1 calc R . .
H2B H 0.8537 0.8814 1.7460 0.048 Uiso 1 1 calc R . .
C3 C 0.9803(6) 0.8234(5) 1.8594(5) 0.0620(19) Uani 1 1 d . A .
H3A H 0.9115 0.8295 1.9014 0.093 Uiso 1 1 calc R . .
H3B H 1.0073 0.8879 1.8704 0.093 Uiso 1 1 calc R . .
H3C H 1.0487 0.7904 1.8732 0.093 Uiso 1 1 calc R . .
C4 C 1.0462(7) 0.7503(6) 1.6872(6) 0.074(2) Uani 1 1 d . A .
H4A H 1.1137 0.7174 1.7021 0.111 Uiso 1 1 calc R . .
H4B H 1.0750 0.8134 1.6953 0.111 Uiso 1 1 calc R . .
H4C H 1.0185 0.7111 1.6211 0.111 Uiso 1 1 calc R . .
C11 C 0.7941(7) 0.4729(5) 1.8028(5) 0.0567(17) Uani 1 1 d . A .
H11 H 0.8247 0.4105 1.7620 0.068 Uiso 1 1 calc R . .
C12 C 0.8654(7) 0.5567(5) 1.8580(5) 0.0551(17) Uani 1 1 d . A .
H12 H 0.9527 0.5596 1.8616 0.066 Uiso 1 1 calc R . .
C13 C 0.7864(6) 0.6345(4) 1.9062(4) 0.0464(15) Uani 1 1 d . A .
H13 H 0.8101 0.6995 1.9468 0.056 Uiso 1 1 calc R . .
C14 C 0.6648(6) 0.5985(4) 1.8832(4) 0.0458(14) Uani 1 1 d . A .
H14 H 0.5922 0.6352 1.9067 0.055 Uiso 1 1 calc R . .
C15 C 0.6691(7) 0.4991(4) 1.8197(4) 0.0516(16) Uani 1 1 d . A .
H15 H 0.6003 0.4573 1.7929 0.062 Uiso 1 1 calc R . .
C21 C 0.6777(5) 0.9041(4) 1.9008(4) 0.0351(12) Uani 1 1 d . A .
C22 C 0.6267(6) 0.8822(4) 1.9698(4) 0.0430(14) Uani 1 1 d . . .
H22 H 0.5937 0.8196 1.9520 0.052 Uiso 1 1 calc R A .
C23 C 0.6244(6) 0.9523(4) 2.0644(4) 0.0494(15) Uani 1 1 d . A .
H23 H 0.5919 0.9365 2.1113 0.059 Uiso 1 1 calc R . .
C24 C 0.6690(6) 1.0451(4) 2.0914(4) 0.0487(15) Uani 1 1 d . . .
H24 H 0.6662 1.0926 2.1561 0.058 Uiso 1 1 calc R A .
C25 C 0.7176(6) 1.0679(4) 2.0231(4) 0.0453(14) Uani 1 1 d . A .
H25 H 0.7477 1.1313 2.0410 0.054 Uiso 1 1 calc R . .
C26 C 0.7224(6) 0.9981(4) 1.9284(4) 0.0418(13) Uani 1 1 d . . .
H26 H 0.7560 1.0141 1.8821 0.050 Uiso 1 1 calc R A .
C31 C 0.5680(5) 0.8423(4) 1.7097(4) 0.0330(11) Uani 1 1 d . A .
C32 C 0.5819(6) 0.9247(4) 1.6948(4) 0.0471(15) Uani 1 1 d . . .
H32 H 0.6527 0.9648 1.7191 0.056 Uiso 1 1 calc R A .
C33 C 0.4922(7) 0.9476(5) 1.6444(5) 0.0616(19) Uani 1 1 d . A .
H33 H 0.5010 1.0040 1.6360 0.074 Uiso 1 1 calc R . .
C34 C 0.3900(6) 0.8880(5) 1.6064(4) 0.0538(16) Uani 1 1 d . . .
H34 H 0.3304 0.9028 1.5705 0.065 Uiso 1 1 calc R A .
C35 C 0.3743(6) 0.8064(5) 1.6207(5) 0.0518(16) Uani 1 1 d . A .
H35 H 0.3029 0.7670 1.5965 0.062 Uiso 1 1 calc R . .
C36 C 0.4647(5) 0.7830(4) 1.6710(4) 0.0419(13) Uani 1 1 d . . .
H36 H 0.4556 0.7263 1.6788 0.050 Uiso 1 1 calc R A .
C41 C 0.1593(5) 0.2575(4) 1.8061(4) 0.0327(11) Uani 1 1 d . . .
F42 F 0.0678(3) 0.4148(2) 1.8778(2) 0.0494(8) Uani 1 1 d . . .
C42 C 0.0719(5) 0.3223(4) 1.8658(4) 0.0388(12) Uani 1 1 d . . .
C43 C -0.0167(5) 0.2982(5) 1.9150(4) 0.0474(15) Uani 1 1 d . . .
F43 F -0.0995(3) 0.3647(3) 1.9701(3) 0.0708(12) Uani 1 1 d . . .
F44 F -0.1085(4) 0.1804(4) 1.9509(3) 0.0827(14) Uani 1 1 d . . .
C44 C -0.0210(6) 0.2054(6) 1.9047(5) 0.0565(18) Uani 1 1 d . . .
F45 F 0.0567(4) 0.0456(3) 1.8362(3) 0.0761(13) Uani 1 1 d . . .
C45 C 0.0626(7) 0.1371(5) 1.8467(5) 0.0530(17) Uani 1 1 d . . .
F46 F 0.2273(3) 0.0932(2) 1.7409(2) 0.0504(9) Uani 1 1 d . . .
C46 C 0.1485(5) 0.1636(4) 1.7983(4) 0.0398(13) Uani 1 1 d . . .
C51 C 0.4036(5) 0.2463(3) 1.7470(4) 0.0310(11) Uani 1 1 d . . .
F52 F 0.3785(3) 0.2290(2) 1.8907(2) 0.0439(8) Uani 1 1 d . . .
C52 C 0.4511(5) 0.2266(3) 1.8200(4) 0.0344(12) Uani 1 1 d . . .
F53 F 0.6132(4) 0.1839(2) 1.8978(3) 0.0556(10) Uani 1 1 d . . .
C53 C 0.5750(6) 0.2050(4) 1.8268(4) 0.0401(13) Uani 1 1 d . . .
F54 F 0.7781(3) 0.1864(3) 1.7687(3) 0.0653(11) Uani 1 1 d . . .
C54 C 0.6583(5) 0.2057(4) 1.7617(4) 0.0432(14) Uani 1 1 d . . .
F55 F 0.6978(3) 0.2289(3) 1.6258(3) 0.0570(9) Uani 1 1 d . . .
C55 C 0.6170(5) 0.2273(4) 1.6895(4) 0.0401(13) Uani 1 1 d . . .
F56 F 0.4587(3) 0.2677(2) 1.6125(2) 0.0449(8) Uani 1 1 d . . .
C56 C 0.4928(5) 0.2467(3) 1.6843(4) 0.0343(12) Uani 1 1 d . . .
C61 C 0.2755(5) 0.3947(3) 1.7667(4) 0.0327(11) Uani 1 1 d . . .
F62 F 0.3267(3) 0.4247(2) 1.9253(2) 0.0436(8) Uani 1 1 d . . .
C62 C 0.3128(5) 0.4587(4) 1.8602(4) 0.0360(12) Uani 1 1 d . . .
F63 F 0.3721(4) 0.6125(2) 1.9845(2) 0.0597(10) Uani 1 1 d . . .
C63 C 0.3368(6) 0.5567(4) 1.8928(4) 0.0452(14) Uani 1 1 d . . .
F64 F 0.3507(4) 0.6913(2) 1.8596(3) 0.0740(12) Uani 1 1 d . . .
C64 C 0.3247(6) 0.5961(4) 1.8312(4) 0.0457(14) Uani 1 1 d . . .
F65 F 0.2830(4) 0.5745(3) 1.6736(3) 0.0695(12) Uani 1 1 d . . .
C65 C 0.2926(6) 0.5365(4) 1.7361(5) 0.0492(15) Uani 1 1 d . . .
F66 F 0.2384(4) 0.3860(2) 1.6116(2) 0.0504(9) Uani 1 1 d . . .
C66 C 0.2683(5) 0.4386(4) 1.7064(4) 0.0377(12) Uani 1 1 d . . .
C71 C 0.1969(5) 0.2108(3) 1.6285(4) 0.0293(10) Uani 1 1 d . . .
F72 F 0.0268(3) 0.3197(2) 1.6687(2) 0.0473(8) Uani 1 1 d . . .
C72 C 0.0819(5) 0.2351(4) 1.6058(4) 0.0372(12) Uani 1 1 d . . .
F73 F -0.0977(3) 0.2100(3) 1.5068(3) 0.0601(10) Uani 1 1 d . . .
C73 C 0.0133(5) 0.1795(4) 1.5235(4) 0.0420(13) Uani 1 1 d . . .
F74 F -0.0032(4) 0.0363(3) 1.3754(3) 0.0772(13) Uani 1 1 d . . .
C74 C 0.0609(6) 0.0924(4) 1.4574(4) 0.0496(16) Uani 1 1 d . . .
F75 F 0.2216(4) -0.0228(2) 1.4121(3) 0.0695(12) Uani 1 1 d . . .
C75 C 0.1745(6) 0.0629(4) 1.4755(4) 0.0450(14) Uani 1 1 d . . .
F76 F 0.3482(3) 0.0849(2) 1.5697(2) 0.0484(8) Uani 1 1 d . . .
C76 C 0.2377(5) 0.1220(4) 1.5592(4) 0.0362(12) Uani 1 1 d . . .

loop_
_atom_site_aniso_label
_atom_site_aniso_U_11
_atom_site_aniso_U_22
_atom_site_aniso_U_33
_atom_site_aniso_U_23
_atom_site_aniso_U_13
_atom_site_aniso_U_12
Zr1 0.0450(3) 0.0300(3) 0.0343(3) 0.0152(2) 0.0001(2) 0.0051(2)
C16 0.055(7) 0.044(6) 0.046(5) 0.002(4) 0.006(5) 0.002(5)
C17 0.078(7) 0.070(8) 0.044(6) 0.017(5) 0.017(5) 0.010(6)
C18 0.056(7) 0.054(6) 0.031(5) 0.020(4) -0.003(5) -0.012(5)
C19 0.061(6) 0.036(6) 0.039(5) 0.010(4) -0.009(4) -0.007(5)
C20 0.066(7) 0.039(5) 0.044(5) 0.011(4) -0.020(5) 0.002(5)
C16A 0.059(9) 0.048(8) 0.048(7) 0.018(6) 0.014(7) -0.002(7)
C17A 0.075(10) 0.059(8) 0.042(7) 0.034(6) 0.004(7) 0.009(7)
C18A 0.058(10) 0.061(9) 0.049(8) 0.021(6) -0.011(7) -0.001(7)
C19A 0.063(8) 0.058(9) 0.050(7) 0.013(7) -0.012(6) 0.007(7)
C20A 0.044(8) 0.034(6) 0.043(7) 0.007(5) 0.003(7) -0.009(6)
P1 0.0318(8) 0.0306(6) 0.0366(7) 0.0181(6) 0.0007(6) 0.0024(5)
O1 0.037(2) 0.046(2) 0.068(3) 0.033(2) 0.002(2) 0.0058(18)
O2 0.034(2) 0.0295(18) 0.045(2) 0.0198(16) -0.0030(16) -0.0011(15)
B1 0.030(3) 0.028(3) 0.026(3) 0.012(2) 0.006(2) 0.005(2)
C1 0.037(3) 0.047(3) 0.068(4) 0.038(3) 0.006(3) 0.003(3)
C2 0.043(3) 0.043(3) 0.041(3) 0.025(3) 0.009(3) 0.005(2)
C3 0.043(4) 0.070(4) 0.080(5) 0.041(4) -0.018(3) -0.008(3)
C4 0.046(4) 0.089(5) 0.117(7) 0.074(5) 0.036(4) 0.027(4)
C11 0.073(5) 0.045(3) 0.060(4) 0.031(3) 0.006(4) 0.018(3)
C12 0.049(4) 0.067(4) 0.067(4) 0.046(4) -0.004(3) 0.007(3)
C13 0.066(4) 0.043(3) 0.033(3) 0.020(3) -0.007(3) -0.002(3)
C14 0.054(4) 0.050(3) 0.040(3) 0.027(3) 0.004(3) 0.002(3)
C15 0.071(5) 0.041(3) 0.048(4) 0.024(3) -0.001(3) -0.006(3)
C21 0.037(3) 0.032(3) 0.037(3) 0.017(2) -0.005(2) -0.003(2)
C22 0.052(4) 0.033(3) 0.045(3) 0.019(2) 0.001(3) -0.002(3)
C23 0.059(4) 0.052(3) 0.046(3) 0.029(3) 0.015(3) 0.004(3)
C24 0.055(4) 0.042(3) 0.041(3) 0.011(3) 0.002(3) 0.003(3)
C25 0.044(4) 0.037(3) 0.047(3) 0.012(3) -0.003(3) -0.007(3)
C26 0.048(4) 0.042(3) 0.038(3) 0.020(2) 0.000(3) -0.011(3)
C31 0.037(3) 0.032(3) 0.029(3) 0.013(2) -0.002(2) 0.006(2)
C32 0.051(4) 0.040(3) 0.056(4) 0.027(3) -0.016(3) -0.004(3)
C33 0.085(6) 0.042(3) 0.062(4) 0.028(3) -0.022(4) -0.004(3)
C34 0.060(4) 0.054(4) 0.045(4) 0.021(3) -0.013(3) 0.012(3)
C35 0.040(4) 0.053(4) 0.054(4) 0.017(3) -0.012(3) 0.003(3)
C36 0.041(3) 0.033(3) 0.049(3) 0.016(2) -0.002(3) 0.005(2)
C41 0.030(3) 0.038(3) 0.033(3) 0.018(2) -0.005(2) -0.002(2)
F42 0.044(2) 0.0433(18) 0.055(2) 0.0179(16) 0.0094(16) 0.0110(15)
C42 0.035(3) 0.048(3) 0.035(3) 0.021(2) -0.004(2) -0.004(2)
C43 0.024(3) 0.077(4) 0.040(3) 0.025(3) -0.001(2) -0.001(3)
F43 0.038(2) 0.108(3) 0.057(2) 0.029(2) 0.0184(18) 0.005(2)
F44 0.057(3) 0.144(4) 0.073(3) 0.073(3) -0.003(2) -0.038(3)
C44 0.042(4) 0.097(5) 0.046(4) 0.046(4) -0.008(3) -0.026(4)
F45 0.091(3) 0.070(3) 0.092(3) 0.059(2) -0.025(3) -0.038(2)
C45 0.059(4) 0.062(4) 0.050(4) 0.036(3) -0.017(3) -0.029(3)
F46 0.062(2) 0.0335(17) 0.057(2) 0.0223(16) -0.0051(18) -0.0046(16)
C46 0.039(3) 0.042(3) 0.041(3) 0.022(3) -0.007(2) -0.006(2)
C51 0.033(3) 0.020(2) 0.038(3) 0.012(2) -0.003(2) 0.0036(19)
F52 0.048(2) 0.0491(18) 0.0431(18) 0.0283(15) -0.0018(15) 0.0028(15)
C52 0.040(3) 0.028(2) 0.033(3) 0.012(2) -0.003(2) -0.002(2)
F53 0.065(2) 0.0457(19) 0.055(2) 0.0225(17) -0.0225(18) 0.0061(17)
C53 0.047(4) 0.026(2) 0.039(3) 0.008(2) -0.014(3) 0.002(2)
F54 0.040(2) 0.066(2) 0.066(2) 0.0092(19) -0.0114(18) 0.0111(18)
C54 0.031(3) 0.038(3) 0.046(3) 0.006(2) -0.007(3) 0.003(2)
F55 0.037(2) 0.064(2) 0.062(2) 0.0214(19) 0.0153(17) 0.0018(17)
C55 0.036(3) 0.034(3) 0.042(3) 0.010(2) 0.006(2) 0.001(2)
F56 0.046(2) 0.0526(19) 0.0436(18) 0.0287(16) 0.0092(15) 0.0045(15)
C56 0.036(3) 0.027(2) 0.037(3) 0.013(2) 0.001(2) 0.001(2)
C61 0.032(3) 0.028(2) 0.038(3) 0.014(2) 0.006(2) 0.008(2)
F62 0.055(2) 0.0411(17) 0.0339(17) 0.0166(14) -0.0044(15) -0.0033(15)
C62 0.041(3) 0.030(3) 0.034(3) 0.011(2) 0.002(2) 0.001(2)
F63 0.074(3) 0.0386(18) 0.046(2) 0.0010(15) -0.0028(18) -0.0100(17)
C63 0.049(4) 0.033(3) 0.043(3) 0.008(2) 0.006(3) -0.003(3)
F64 0.103(3) 0.0259(17) 0.088(3) 0.0217(18) 0.005(3) -0.0077(19)
C64 0.054(4) 0.022(2) 0.055(4) 0.012(2) 0.011(3) 0.002(2)
F65 0.110(4) 0.045(2) 0.070(3) 0.0404(19) 0.005(2) 0.010(2)
C65 0.065(4) 0.036(3) 0.057(4) 0.030(3) 0.006(3) 0.007(3)
F66 0.078(3) 0.0414(18) 0.0351(18) 0.0208(15) -0.0037(17) 0.0002(17)
C66 0.048(3) 0.030(3) 0.037(3) 0.016(2) 0.006(2) 0.009(2)
C71 0.030(3) 0.029(2) 0.033(3) 0.019(2) 0.003(2) 0.004(2)
F72 0.043(2) 0.0502(19) 0.0435(19) 0.0165(15) 0.0001(15) 0.0146(15)
C72 0.041(3) 0.037(3) 0.032(3) 0.015(2) 0.002(2) 0.005(2)
F73 0.042(2) 0.083(3) 0.053(2) 0.030(2) -0.0131(17) 0.0025(19)
C73 0.038(3) 0.051(3) 0.039(3) 0.023(3) -0.003(2) 0.001(3)
F74 0.086(3) 0.071(3) 0.050(2) 0.008(2) -0.032(2) -0.017(2)
C74 0.059(4) 0.050(3) 0.033(3) 0.014(3) -0.013(3) -0.017(3)
F75 0.089(3) 0.0365(19) 0.055(2) -0.0036(16) -0.010(2) 0.0108(19)
C75 0.055(4) 0.032(3) 0.039(3) 0.008(2) 0.001(3) 0.002(3)
F76 0.054(2) 0.0329(16) 0.0481(19) 0.0097(14) -0.0059(16) 0.0145(15)
C76 0.037(3) 0.030(3) 0.040(3) 0.015(2) -0.001(2) 0.005(2)

loop_
_atom_type_symbol
_atom_type_description
_atom_type_scat_dispersion_real
_atom_type_scat_dispersion_imag
_atom_type_scat_source
C C 0.0033 0.0016 'International Tables Vol C Tables 4.2.6.8 and 6.1.1.4'
H H 0.0000 0.0000 'International Tables Vol C Tables 4.2.6.8 and 6.1.1.4'
B B 0.0013 0.0007 'International Tables Vol C Tables 4.2.6.8 and 6.1.1.4'
O O 0.0106 0.0060 'International Tables Vol C Tables 4.2.6.8 and 6.1.1.4'
F F 0.0171 0.0103 'International Tables Vol C Tables 4.2.6.8 and 6.1.1.4'
P P 0.1023 0.0942 'International Tables Vol C Tables 4.2.6.8 and 6.1.1.4'
Zr Zr -2.9673 0.5597 'International Tables Vol C Tables 4.2.6.8 and 6.1.1.4'

loop_
_geom_angle_atom_site_label_1
_geom_angle_atom_site_label_2
_geom_angle_atom_site_label_3
_geom_angle
O1 Zr1 O2 85.47(15)
O1 Zr1 C16 106.7(5)
O2 Zr1 C16 133.1(3)
O1 Zr1 C11 115.5(2)
O2 Zr1 C11 133.13(19)
C16 Zr1 C11 82.8(4)
O1 Zr1 C12 87.1(2)
O2 Zr1 C12 119.6(2)
C16 Zr1 C12 106.3(3)
C11 Zr1 C12 32.4(2)
O1 Zr1 C13 88.8(2)
O2 Zr1 C13 87.91(17)
C16 Zr1 C13 136.0(4)
C11 Zr1 C13 53.7(2)
C12 Zr1 C13 32.0(2)
O1 Zr1 C20A 124.8(6)
O2 Zr1 C20A 127.6(7)
C16 Zr1 C20A 18.0(4)
C11 Zr1 C20A 75.9(5)
C12 Zr1 C20A 105.0(5)
C13 Zr1 C20A 128.7(4)
O1 Zr1 C16A 92.1(6)
O2 Zr1 C16A 131.7(5)
C16 Zr1 C16A 14.8(4)
C11 Zr1 C16A 91.0(6)
C12 Zr1 C16A 108.4(5)
C13 Zr1 C16A 140.3(5)
C20A Zr1 C16A 32.7(5)
O1 Zr1 C17 82.7(4)
O2 Zr1 C17 110.8(5)
C16 Zr1 C17 32.5(3)
C11 Zr1 C17 113.1(5)
C12 Zr1 C17 127.4(5)
C13 Zr1 C17 158.6(4)
C20A Zr1 C17 47.0(5)
C16A Zr1 C17 22.1(5)
O1 Zr1 C17A 81.4(5)
O2 Zr1 C17A 100.1(6)
C16 Zr1 C17A 41.2(5)
C11 Zr1 C17A 123.3(5)
C12 Zr1 C17A 137.6(6)
C13 Zr1 C17A 166.7(6)
C20A Zr1 C17A 53.3(5)
C16A Zr1 C17A 32.5(3)
C17 Zr1 C17A 10.7(5)
O1 Zr1 C14 118.83(19)
O2 Zr1 C14 79.99(17)
C16 Zr1 C14 126.1(5)
C11 Zr1 C14 53.1(2)
C12 Zr1 C14 52.8(2)
C13 Zr1 C14 32.2(2)
C20A Zr1 C14 110.5(4)
C16A Zr1 C14 139.3(6)
C17 Zr1 C14 157.3(4)
C17A Zr1 C14 159.6(5)
O1 Zr1 C15 139.3(2)
O2 Zr1 C15 105.29(19)
C16 Zr1 C15 94.3(5)
C11 Zr1 C15 32.2(2)
C12 Zr1 C15 53.1(2)
C13 Zr1 C15 53.4(2)
C20A Zr1 C15 79.6(4)
C16A Zr1 C15 107.4(6)
C17 Zr1 C15 126.4(4)
C17A Zr1 C15 132.6(5)
C14 Zr1 C15 31.95(19)
C20 C16 C17 108.3(11)
C20 C16 Zr1 75.5(6)
C17 C16 Zr1 74.6(6)
C20 C16 H16 125.9
C17 C16 H16 125.9
Zr1 C16 H16 116.2
C18 C17 C16 107.5(11)
C18 C17 Zr1 75.2(6)
C16 C17 Zr1 72.9(6)
C18 C17 H17 126.3
C16 C17 H17 126.3
Zr1 C17 H17 117.7
C17 C18 C19 109.0(10)
C17 C18 Zr1 72.9(6)
C19 C18 Zr1 73.8(5)
C17 C18 H18 125.5
C19 C18 H18 125.5
Zr1 C18 H18 119.5
C20 C19 C18 106.2(10)
C20 C19 Zr1 73.5(5)
C18 C19 Zr1 73.7(5)
C20 C19 H19 126.9
C18 C19 H19 126.9
Zr1 C19 H19 118.0
C16 C20 C19 109.0(10)
C16 C20 Zr1 72.3(5)
C19 C20 Zr1 74.4(5)
C16 C20 H20 125.5
C19 C20 H20 125.5
Zr1 C20 H20 119.5
C17A C16A C20A 106.2(14)
C17A C16A Zr1 74.1(7)
C20A C16A Zr1 73.5(7)
C17A C16A H16A 126.9
C20A C16A H16A 126.9
Zr1 C16A H16A 117.7
C18A C17A C16A 109.1(14)
C18A C17A Zr1 74.2(7)
C16A C17A Zr1 73.4(7)
C18A C17A H17A 125.4
C16A C17A H17A 125.4
Zr1 C17A H17A 118.7
C17A C18A C19A 108.2(13)
C17A C18A Zr1 73.8(7)
C19A C18A Zr1 74.0(7)
C17A C18A H18A 125.9
C19A C18A H18A 125.9
Zr1 C18A H18A 118.3
C18A C19A C20A 107.4(14)
C18A C19A Zr1 73.9(7)
C20A C19A Zr1 73.0(7)
C18A C19A H19A 126.3
C20A C19A H19A 126.3
Zr1 C19A H19A 118.8
C19A C20A C16A 109.0(13)
C19A C20A Zr1 74.6(7)
C16A C20A Zr1 73.8(7)
C19A C20A H20A 125.5
C16A C20A H20A 125.5
Zr1 C20A H20A 117.9
O2 P1 C21 110.3(2)
O2 P1 C31 108.5(2)
C21 P1 C31 109.4(2)
O2 P1 C2 112.2(2)
C21 P1 C2 109.9(3)
C31 P1 C2 106.5(3)
C1 O1 Zr1 148.0(4)
P1 O2 Zr1 130.2(2)
C41 B1 C51 114.2(4)
C41 B1 C61 112.8(4)
C51 B1 C61 101.7(4)
C41 B1 C71 101.3(4)
C51 B1 C71 113.0(4)
C61 B1 C71 114.4(4)
O1 C1 C3 109.0(5)
O1 C1 C4 108.3(5)
C3 C1 C4 110.7(6)
O1 C1 C2 107.6(5)
C3 C1 C2 112.6(5)
C4 C1 C2 108.5(5)
C1 C2 P1 116.7(4)
C1 C2 H2A 108.1
P1 C2 H2A 108.1
C1 C2 H2B 108.1
P1 C2 H2B 108.1
H2A C2 H2B 107.3
C1 C3 H3A 109.5
C1 C3 H3B 109.5
H3A C3 H3B 109.5
C1 C3 H3C 109.5
H3A C3 H3C 109.5
H3B C3 H3C 109.5
C1 C4 H4A 109.5
C1 C4 H4B 109.5
H4A C4 H4B 109.5
C1 C4 H4C 109.5
H4A C4 H4C 109.5
H4B C4 H4C 109.5
C15 C11 C12 107.4(6)
C15 C11 Zr1 74.9(3)
C12 C11 Zr1 73.8(3)
C15 C11 H11 126.3
C12 C11 H11 126.3
Zr1 C11 H11 117.1
C13 C12 C11 108.9(6)
C13 C12 Zr1 74.1(3)
C11 C12 Zr1 73.8(4)
C13 C12 H12 125.5
C11 C12 H12 125.5
Zr1 C12 H12 118.4
C12 C13 C14 107.2(6)
C12 C13 Zr1 73.9(4)
C14 C13 Zr1 74.7(3)
C12 C13 H13 126.4
C14 C13 H13 126.4
Zr1 C13 H13 117.2
C15 C14 C13 108.7(6)
C15 C14 Zr1 74.2(4)
C13 C14 Zr1 73.2(3)
C15 C14 H14 125.6
C13 C14 H14 125.6
Zr1 C14 H14 118.8
C14 C15 C11 107.7(6)
C14 C15 Zr1 73.9(3)
C11 C15 Zr1 72.9(4)
C14 C15 H15 126.2
C11 C15 H15 126.2
Zr1 C15 H15 119.0
C22 C21 C26 119.0(5)
C22 C21 P1 119.7(4)
C26 C21 P1 121.3(4)
C23 C22 C21 119.8(5)
C23 C22 H22 120.1
C21 C22 H22 120.1
C22 C23 C24 120.9(6)
C22 C23 H23 119.5
C24 C23 H23 119.5
C25 C24 C23 119.6(6)
C25 C24 H24 120.2
C23 C24 H24 120.2
C24 C25 C26 120.1(5)
C24 C25 H25 119.9
C26 C25 H25 119.9
C25 C26 C21 120.5(5)
C25 C26 H26 119.7
C21 C26 H26 119.7
C36 C31 C32 118.8(5)
C36 C31 P1 119.9(4)
C32 C31 P1 121.3(4)
C33 C32 C31 120.4(6)
C33 C32 H32 119.8
C31 C32 H32 119.8
C34 C33 C32 120.1(6)
C34 C33 H33 119.9
C32 C33 H33 119.9
C33 C34 C35 120.4(6)
C33 C34 H34 119.8
C35 C34 H34 119.8
C34 C35 C36 119.5(6)
C34 C35 H35 120.2
C36 C35 H35 120.2
C31 C36 C35 120.8(5)
C31 C36 H36 119.6
C35 C36 H36 119.6
C42 C41 C46 113.6(5)
C42 C41 B1 126.8(5)
C46 C41 B1 119.2(5)
F42 C42 C43 115.5(5)
F42 C42 C41 120.5(5)
C43 C42 C41 124.0(6)
F43 C43 C44 120.4(6)
F43 C43 C42 120.4(6)
C44 C43 C42 119.2(6)
F44 C44 C43 119.8(7)
F44 C44 C45 120.0(7)
C43 C44 C45 120.2(6)
F45 C45 C46 121.4(7)
F45 C45 C44 119.7(6)
C46 C45 C44 118.9(6)
F46 C46 C45 116.6(5)
F46 C46 C41 119.3(5)
C45 C46 C41 124.1(6)
C56 C51 C52 113.5(5)
C56 C51 B1 120.1(4)
C52 C51 B1 126.1(5)
F52 C52 C53 114.9(5)
F52 C52 C51 121.5(5)
C53 C52 C51 123.5(5)
F53 C53 C54 120.0(5)
F53 C53 C52 120.1(5)
C54 C53 C52 119.9(5)
F54 C54 C53 120.3(6)
F54 C54 C55 120.7(6)
C53 C54 C55 119.0(5)
F55 C55 C56 121.2(5)
F55 C55 C54 119.6(5)
C56 C55 C54 119.2(5)
F56 C56 C55 116.3(5)
F56 C56 C51 119.0(5)
C55 C56 C51 124.7(5)
C66 C61 C62 113.2(5)
C66 C61 B1 127.6(5)
C62 C61 B1 118.8(4)
F62 C62 C63 116.1(5)
F62 C62 C61 119.1(4)
C63 C62 C61 124.8(5)
F63 C63 C64 120.4(5)
F63 C63 C62 120.3(5)
C64 C63 C62 119.3(5)
F64 C64 C63 121.2(5)
F64 C64 C65 119.3(5)
C63 C64 C65 119.4(5)
F65 C65 C64 119.9(5)
F65 C65 C66 120.6(6)
C64 C65 C66 119.4(5)
F66 C66 C65 115.0(5)
F66 C66 C61 121.2(4)
C65 C66 C61 123.8(5)
C76 C71 C72 112.3(5)
C76 C71 B1 127.1(4)
C72 C71 B1 119.8(4)
F72 C72 C73 114.9(5)
F72 C72 C71 119.5(5)
C73 C72 C71 125.6(5)
F73 C73 C74 120.0(5)
F73 C73 C72 121.3(5)
C74 C73 C72 118.6(5)
F74 C74 C73 120.3(6)
F74 C74 C75 120.5(6)
C73 C74 C75 119.2(5)
F75 C75 C76 121.1(6)
F75 C75 C74 119.9(5)
C76 C75 C74 119.0(5)
F76 C76 C75 113.8(5)
F76 C76 C71 120.9(5)
C75 C76 C71 125.3(5)

loop_
_geom_bond_atom_site_label_1
_geom_bond_atom_site_label_2
_geom_bond_distance
Zr1 O1 1.932(4)
Zr1 O2 2.123(3)
Zr1 C16 2.500(9)
Zr1 C11 2.509(6)
Zr1 C12 2.509(6)
Zr1 C13 2.512(5)
Zr1 C20A 2.516(11)
Zr1 C16A 2.521(12)
Zr1 C17 2.521(10)
Zr1 C17A 2.530(13)
Zr1 C14 2.530(6)
Zr1 C15 2.535(6)
C16 C20 1.397(17)
C16 C17 1.407(12)
C16 H16 0.9400
C17 C18 1.396(13)
C17 H17 0.9400
C18 C19 1.426(12)
C18 H18 0.9400
C19 C20 1.406(11)
C19 H19 0.9400
C20 H20 0.9400
C16A C17A 1.412(14)
C16A C20A 1.418(19)
C16A H16A 0.9400
C17A C18A 1.398(14)
C17A H17A 0.9400
C18A C19A 1.404(14)
C18A H18A 0.9400
C19A C20A 1.408(14)
C19A H19A 0.9400
C20A H20A 0.9400
P1 O2 1.529(3)
P1 C21 1.784(5)
P1 C31 1.790(5)
P1 C2 1.810(6)
O1 C1 1.423(6)
B1 C41 1.653(8)
B1 C51 1.654(8)
B1 C61 1.655(7)
B1 C71 1.660(7)
C1 C3 1.523(9)
C1 C4 1.524(9)
C1 C2 1.550(8)
C2 H2A 0.9800
C2 H2B 0.9800
C3 H3A 0.9700
C3 H3B 0.9700
C3 H3C 0.9700
C4 H4A 0.9700
C4 H4B 0.9700
C4 H4C 0.9700
C11 C15 1.398(10)
C11 C12 1.401(9)
C11 H11 0.9400
C12 C13 1.386(9)
C12 H12 0.9400
C13 C14 1.397(9)
C13 H13 0.9400
C14 C15 1.394(8)
C14 H14 0.9400
C15 H15 0.9400
C21 C22 1.385(8)
C21 C26 1.391(7)
C22 C23 1.375(8)
C22 H22 0.9400
C23 C24 1.377(8)
C23 H23 0.9400
C24 C25 1.373(8)
C24 H24 0.9400
C25 C26 1.376(8)
C25 H25 0.9400
C26 H26 0.9400
C31 C36 1.383(7)
C31 C32 1.398(7)
C32 C33 1.382(8)
C32 H32 0.9400
C33 C34 1.374(9)
C33 H33 0.9400
C34 C35 1.381(9)
C34 H34 0.9400
C35 C36 1.389(8)
C35 H35 0.9400
C36 H36 0.9400
C41 C42 1.386(8)
C41 C46 1.399(7)
F42 C42 1.349(6)
C42 C43 1.382(8)
C43 F43 1.341(7)
C43 C44 1.363(9)
F44 C44 1.351(7)
C44 C45 1.374(10)
F45 C45 1.344(7)
C45 C46 1.373(8)
F46 C46 1.352(7)
C51 C56 1.380(7)
C51 C52 1.397(7)
F52 C52 1.346(6)
C52 C53 1.388(8)
F53 C53 1.348(6)
C53 C54 1.366(8)
F54 C54 1.336(6)
C54 C55 1.381(8)
F55 C55 1.336(6)
C55 C56 1.379(8)
F56 C56 1.347(6)
C61 C66 1.387(7)
C61 C62 1.390(7)
F62 C62 1.345(6)
C62 C63 1.377(7)
F63 C63 1.339(7)
C63 C64 1.354(8)
F64 C64 1.351(6)
C64 C65 1.381(9)
F65 C65 1.349(6)
C65 C66 1.384(7)
F66 C66 1.357(6)
C71 C76 1.377(7)
C71 C72 1.381(7)
F72 C72 1.364(6)
C72 C73 1.378(7)
F73 C73 1.349(7)
C73 C74 1.370(8)
F74 C74 1.352(6)
C74 C75 1.375(9)
F75 C75 1.342(6)
C75 C76 1.374(8)
F76 C76 1.359(6)

loop_
_geom_torsion_atom_site_label_1
_geom_torsion_atom_site_label_2
_geom_torsion_atom_site_label_3
_geom_torsion_atom_site_label_4
_geom_torsion
O1 Zr1 C16 C20 -158.1(8)
O2 Zr1 C16 C20 -58.4(12)
C11 Zr1 C16 C20 87.4(9)
C12 Zr1 C16 C20 110.0(8)
C13 Zr1 C16 C20 95.7(8)
C20A Zr1 C16 C20 21.6(16)
C16A Zr1 C16 C20 -150(2)
C17 Zr1 C16 C20 -114.1(11)
C17A Zr1 C16 C20 -103.6(11)
C14 Zr1 C16 C20 54.5(9)
C15 Zr1 C16 C20 57.2(9)
O1 Zr1 C16 C17 -44.0(10)
O2 Zr1 C16 C17 55.7(14)
C11 Zr1 C16 C17 -158.5(10)
C12 Zr1 C16 C17 -135.9(9)
C13 Zr1 C16 C17 -150.3(7)
C20A Zr1 C16 C17 136(2)
C16A Zr1 C16 C17 -36(2)
C17A Zr1 C16 C17 10.5(10)
C14 Zr1 C16 C17 168.6(8)
C15 Zr1 C16 C17 171.3(10)
C20 C16 C17 C18 0.8(13)
Zr1 C16 C17 C18 -67.8(8)
C20 C16 C17 Zr1 68.6(7)
O1 Zr1 C17 C18 -108.1(10)
O2 Zr1 C17 C18 -25.8(10)
C16 Zr1 C17 C18 114.0(11)
C11 Zr1 C17 C18 137.2(9)
C12 Zr1 C17 C18 171.2(8)
C13 Zr1 C17 C18 -175.4(7)
C20A Zr1 C17 C18 96.8(10)
C16A Zr1 C17 C18 137.2(18)
C17A Zr1 C17 C18 -26(3)
C14 Zr1 C17 C18 89.4(16)
C15 Zr1 C17 C18 103.2(10)
O1 Zr1 C17 C16 137.9(10)
O2 Zr1 C17 C16 -139.8(10)
C11 Zr1 C17 C16 23.2(11)
C12 Zr1 C17 C16 57.2(10)
C13 Zr1 C17 C16 70.7(13)
C20A Zr1 C17 C16 -17.2(9)
C16A Zr1 C17 C16 23.2(12)
C17A Zr1 C17 C16 -140(4)
C14 Zr1 C17 C16 -24.5(19)
C15 Zr1 C17 C16 -10.8(12)
C16 C17 C18 C19 0.7(13)
Zr1 C17 C18 C19 -65.5(7)
C16 C17 C18 Zr1 66.3(8)
O1 Zr1 C18 C17 70.7(10)
O2 Zr1 C18 C17 155.7(10)
C16 Zr1 C18 C17 -37.9(7)
C11 Zr1 C18 C17 -59.7(12)
C12 Zr1 C18 C17 -19.5(17)
C13 Zr1 C18 C17 170.9(14)
C20A Zr1 C18 C17 -59.1(8)
C16A Zr1 C18 C17 -19.4(8)
C17A Zr1 C18 C17 12.1(14)
C14 Zr1 C18 C17 -141.9(10)
C15 Zr1 C18 C17 -101.4(11)
O1 Zr1 C18 C19 -173.0(8)
O2 Zr1 C18 C19 -88.0(9)
C16 Zr1 C18 C19 78.4(7)
C11 Zr1 C18 C19 56.6(11)
C12 Zr1 C18 C19 96.8(14)
C13 Zr1 C18 C19 -72.8(18)
C20A Zr1 C18 C19 57.2(7)
C16A Zr1 C18 C19 96.9(9)
C17 Zr1 C18 C19 116.3(10)
C17A Zr1 C18 C19 128.4(16)
C14 Zr1 C18 C19 -25.6(11)
C15 Zr1 C18 C19 14.9(11)
C17 C18 C19 C20 -1.9(12)
Zr1 C18 C19 C20 -66.9(7)
C17 C18 C19 Zr1 64.9(8)
O1 Zr1 C19 C20 121.6(10)
O2 Zr1 C19 C20 -159.8(10)
C16 Zr1 C19 C20 36.3(7)
C11 Zr1 C19 C20 -26.4(10)
C12 Zr1 C19 C20 -28.9(12)
C13 Zr1 C19 C20 -84.3(9)
C20A Zr1 C19 C20 14.9(7)
C16A Zr1 C19 C20 51.9(9)
C17 Zr1 C19 C20 77.0(8)
C17A Zr1 C19 C20 89.5(10)
C14 Zr1 C19 C20 -83.8(9)
C15 Zr1 C19 C20 -55.1(10)
O1 Zr1 C19 C18 8.6(10)
O2 Zr1 C19 C18 87.2(9)
C16 Zr1 C19 C18 -76.6(7)
C11 Zr1 C19 C18 -139.4(8)
C12 Zr1 C19 C18 -141.9(8)
C13 Zr1 C19 C18 162.8(6)
C20A Zr1 C19 C18 -98.0(9)
C16A Zr1 C19 C18 -61.1(8)
C17 Zr1 C19 C18 -36.0(6)
C17A Zr1 C19 C18 -23.5(8)
C14 Zr1 C19 C18 163.2(8)
C15 Zr1 C19 C18 -168.1(8)
C17 C16 C20 C19 -2.0(12)
Zr1 C16 C20 C19 66.0(7)
C17 C16 C20 Zr1 -68.0(8)
C18 C19 C20 C16 2.4(11)
Zr1 C19 C20 C16 -64.6(7)
C18 C19 C20 Zr1 67.0(7)
O1 Zr1 C20 C16 30.9(12)
O2 Zr1 C20 C16 137.9(9)
C11 Zr1 C20 C16 -88.4(9)
C12 Zr1 C20 C16 -81.9(9)
C13 Zr1 C20 C16 -115.2(8)
C20A Zr1 C20 C16 -23.4(16)
C16A Zr1 C20 C16 10.4(8)
C17 Zr1 C20 C16 37.7(6)
C17A Zr1 C20 C16 50.3(9)
C14 Zr1 C20 C16 -137.2(8)
C15 Zr1 C20 C16 -120.6(10)
O1 Zr1 C20 C19 -85.4(12)
O2 Zr1 C20 C19 21.6(10)
C16 Zr1 C20 C19 -116.3(11)
C11 Zr1 C20 C19 155.3(10)
C12 Zr1 C20 C19 161.8(8)
C13 Zr1 C20 C19 128.5(7)
C20A Zr1 C20 C19 -140(2)
C16A Zr1 C20 C19 -105.9(10)
C17 Zr1 C20 C19 -78.6(8)
C17A Zr1 C20 C19 -66.0(9)
C14 Zr1 C20 C19 106.5(9)
C15 Zr1 C20 C19 123.1(10)
O1 Zr1 C16A C17A -70.2(14)
O2 Zr1 C16A C17A 15.6(19)
C16 Zr1 C16A C17A 118(3)
C11 Zr1 C16A C17A 174.2(14)
C12 Zr1 C16A C17A -157.9(13)
C13 Zr1 C16A C17A -160.9(10)
C20A Zr1 C16A C17A 112.8(15)
C17 Zr1 C16A C17A -5.8(15)
C14 Zr1 C16A C17A 148.3(13)
C15 Zr1 C16A C17A 146.1(14)
O1 Zr1 C16A C20A 177.0(13)
O2 Zr1 C16A C20A -97.2(16)
C16 Zr1 C16A C20A 5.0(19)
C11 Zr1 C16A C20A 61.4(13)
C12 Zr1 C16A C20A 89.3(13)
C13 Zr1 C16A C20A 86.3(13)
C17 Zr1 C16A C20A -119(2)
C17A Zr1 C16A C20A -112.8(15)
C14 Zr1 C16A C20A 35.5(15)
C15 Zr1 C16A C20A 33.2(14)
C20A C16A C17A C18A 0.8(18)
Zr1 C16A C17A C18A -66.2(11)
C20A C16A C17A Zr1 67.0(10)
O1 Zr1 C17A C18A -136.0(14)
O2 Zr1 C17A C18A -52.2(14)
C16 Zr1 C17A C18A 96.1(12)
C11 Zr1 C17A C18A 109.1(15)
C12 Zr1 C17A C18A 148.0(14)
C13 Zr1 C17A C18A -178.5(16)
C20A Zr1 C17A C18A 77.7(10)
C16A Zr1 C17A C18A 116.1(15)
C17 Zr1 C17A C18A 128(4)
C14 Zr1 C17A C18A 36(3)
C15 Zr1 C17A C18A 69.7(18)
O1 Zr1 C17A C16A 108.0(15)
O2 Zr1 C17A C16A -168.2(14)
C16 Zr1 C17A C16A -20.0(8)
C11 Zr1 C17A C16A -6.9(17)
C12 Zr1 C17A C16A 31.9(17)
C13 Zr1 C17A C16A 65(2)
C20A Zr1 C17A C16A -38.4(10)
C17 Zr1 C17A C16A 12(3)
C14 Zr1 C17A C16A -80(3)
C15 Zr1 C17A C16A -46.4(19)
C16A C17A C18A C19A -0.8(18)
Zr1 C17A C18A C19A -66.5(11)
C16A C17A C18A Zr1 65.7(11)
O1 Zr1 C18A C17A 45.2(14)
O2 Zr1 C18A C17A 127.9(14)
C16 Zr1 C18A C17A -55.1(10)
C11 Zr1 C18A C17A -94.2(16)
C12 Zr1 C18A C17A -75(3)
C13 Zr1 C18A C17A 178.9(12)
C20A Zr1 C18A C17A -77.6(10)
C16A Zr1 C18A C17A -36.7(9)
C17 Zr1 C18A C17A -13.3(10)
C14 Zr1 C18A C17A -164.4(11)
C15 Zr1 C18A C17A -129.8(13)
O1 Zr1 C18A C19A 160.2(13)
O2 Zr1 C18A C19A -117.1(14)
C16 Zr1 C18A C19A 59.9(10)
C11 Zr1 C18A C19A 20.8(17)
C12 Zr1 C18A C19A 40(3)
C13 Zr1 C18A C19A -66.1(19)
C20A Zr1 C18A C19A 37.4(9)
C16A Zr1 C18A C19A 78.3(11)
C17 Zr1 C18A C19A 101.7(13)
C17A Zr1 C18A C19A 115.0(15)
C14 Zr1 C18A C19A -49.4(14)
C15 Zr1 C18A C19A -14.8(15)
C17A C18A C19A C20A 0.5(18)
Zr1 C18A C19A C20A -65.9(10)
C17A C18A C19A Zr1 66.4(11)
O1 Zr1 C19A C18A -27.2(18)
O2 Zr1 C19A C18A 61.7(13)
C16 Zr1 C19A C18A -91.6(12)
C11 Zr1 C19A C18A -163.6(13)
C12 Zr1 C19A C18A -162.2(12)
C13 Zr1 C19A C18A 154.4(9)
C20A Zr1 C19A C18A -114.5(15)
C16A Zr1 C19A C18A -77.5(10)
C17 Zr1 C19A C18A -50.1(10)
C17A Zr1 C19A C18A -36.9(9)
C14 Zr1 C19A C18A 142.8(12)
C15 Zr1 C19A C18A 166.6(14)
O1 Zr1 C19A C20A 87.3(17)
O2 Zr1 C19A C20A 176.2(13)
C16 Zr1 C19A C20A 22.9(9)
C11 Zr1 C19A C20A -49.1(13)
C12 Zr1 C19A C20A -47.8(14)
C13 Zr1 C19A C20A -91.1(11)
C16A Zr1 C19A C20A 37.0(9)
C17 Zr1 C19A C20A 64.4(10)
C17A Zr1 C19A C20A 77.6(10)
C14 Zr1 C19A C20A -102.7(12)
C15 Zr1 C19A C20A -78.9(13)
C18A C19A C20A C16A 0.0(17)
Zr1 C19A C20A C16A -66.4(10)
C18A C19A C20A Zr1 66.4(10)
C17A C16A C20A C19A -0.5(17)
Zr1 C16A C20A C19A 66.9(10)
C17A C16A C20A Zr1 -67.4(10)
O1 Zr1 C20A C19A -119.2(15)
O2 Zr1 C20A C19A -4.8(16)
C16 Zr1 C20A C19A -120(2)
C11 Zr1 C20A C19A 129.3(15)
C12 Zr1 C20A C19A 143.7(13)
C13 Zr1 C20A C19A 119.2(11)
C16A Zr1 C20A C19A -115.5(15)
C17 Zr1 C20A C19A -88.7(12)
C17A Zr1 C20A C19A -77.4(10)
C14 Zr1 C20A C19A 88.3(13)
C15 Zr1 C20A C19A 96.6(14)
O1 Zr1 C20A C16A -3.7(16)
O2 Zr1 C20A C16A 110.7(14)
C16 Zr1 C20A C16A -4.1(16)
C11 Zr1 C20A C16A -115.2(14)
C12 Zr1 C20A C16A -100.8(12)
C13 Zr1 C20A C16A -125.3(10)
C17 Zr1 C20A C16A 26.9(10)
C17A Zr1 C20A C16A 38.1(8)
C14 Zr1 C20A C16A -156.1(11)
C15 Zr1 C20A C16A -147.9(14)
O2 Zr1 O1 C1 -5.9(7)
C16 Zr1 O1 C1 127.9(8)
C11 Zr1 O1 C1 -142.1(7)
C12 Zr1 O1 C1 -125.9(7)
C13 Zr1 O1 C1 -93.9(7)
C20A Zr1 O1 C1 127.8(10)
C16A Zr1 O1 C1 125.8(9)
C17 Zr1 O1 C1 105.8(9)
C17A Zr1 O1 C1 95.1(9)
C14 Zr1 O1 C1 -81.8(8)
C15 Zr1 O1 C1 -114.2(7)
C21 P1 O2 Zr1 -112.7(3)
C31 P1 O2 Zr1 127.5(3)
C2 P1 O2 Zr1 10.2(4)
O1 Zr1 O2 P1 10.9(3)
C16 Zr1 O2 P1 -97.8(7)
C11 Zr1 O2 P1 132.1(3)
C12 Zr1 O2 P1 95.0(3)
C13 Zr1 O2 P1 99.9(3)
C20A Zr1 O2 P1 -120.5(6)
C16A Zr1 O2 P1 -77.9(8)
C17 Zr1 O2 P1 -69.4(5)
C17A Zr1 O2 P1 -69.4(6)
C14 Zr1 O2 P1 131.3(3)
C15 Zr1 O2 P1 151.0(3)
Zr1 O1 C1 C3 98.6(8)
Zr1 O1 C1 C4 -140.9(6)
Zr1 O1 C1 C2 -23.8(10)
O1 C1 C2 P1 49.5(6)
C3 C1 C2 P1 -70.7(6)
C4 C1 C2 P1 166.5(5)
O2 P1 C2 C1 -46.0(5)
C21 P1 C2 C1 77.1(5)
C31 P1 C2 C1 -164.5(4)
O1 Zr1 C11 C15 144.9(4)
O2 Zr1 C11 C15 35.8(5)
C16 Zr1 C11 C15 -109.9(6)
C12 Zr1 C11 C15 113.6(6)
C13 Zr1 C11 C15 77.2(4)
C20A Zr1 C11 C15 -93.0(7)
C16A Zr1 C11 C15 -122.2(6)
C17 Zr1 C11 C15 -122.2(5)
C17A Zr1 C11 C15 -118.5(7)
C14 Zr1 C11 C15 36.9(4)
O1 Zr1 C11 C12 31.3(5)
O2 Zr1 C11 C12 -77.8(5)
C16 Zr1 C11 C12 136.5(6)
C13 Zr1 C11 C12 -36.4(4)
C20A Zr1 C11 C12 153.4(8)
C16A Zr1 C11 C12 124.1(7)
C17 Zr1 C11 C12 124.2(5)
C17A Zr1 C11 C12 127.9(7)
C14 Zr1 C11 C12 -76.7(4)
C15 Zr1 C11 C12 -113.6(6)
C15 C11 C12 C13 -1.7(7)
Zr1 C11 C12 C13 66.3(4)
C15 C11 C12 Zr1 -68.0(4)
O1 Zr1 C12 C13 92.3(4)
O2 Zr1 C12 C13 9.1(5)
C16 Zr1 C12 C13 -161.1(6)
C11 Zr1 C12 C13 -115.7(6)
C20A Zr1 C12 C13 -142.4(7)
C16A Zr1 C12 C13 -176.4(7)
C17 Zr1 C12 C13 170.8(6)
C17A Zr1 C12 C13 166.2(7)
C14 Zr1 C12 C13 -37.8(4)
C15 Zr1 C12 C13 -78.1(4)
O1 Zr1 C12 C11 -152.0(4)
O2 Zr1 C12 C11 124.9(4)
C16 Zr1 C12 C11 -45.4(7)
C13 Zr1 C12 C11 115.7(6)
C20A Zr1 C12 C11 -26.7(7)
C16A Zr1 C12 C11 -60.7(8)
C17 Zr1 C12 C11 -73.5(7)
C17A Zr1 C12 C11 -78.1(8)
C14 Zr1 C12 C11 77.9(4)
C15 Zr1 C12 C11 37.6(4)
C11 C12 C13 C14 1.7(7)
Zr1 C12 C13 C14 67.8(4)
C11 C12 C13 Zr1 -66.1(4)
O1 Zr1 C13 C12 -86.5(4)
O2 Zr1 C13 C12 -172.1(4)
C16 Zr1 C13 C12 26.6(9)
C11 Zr1 C13 C12 36.8(4)
C20A Zr1 C13 C12 49.0(10)
C16A Zr1 C13 C12 5.3(10)
C17 Zr1 C13 C12 -20.4(13)
C17A Zr1 C13 C12 -45(2)
C14 Zr1 C13 C12 113.5(5)
C15 Zr1 C13 C12 77.1(4)
O1 Zr1 C13 C14 159.9(4)
O2 Zr1 C13 C14 74.4(4)
C16 Zr1 C13 C14 -86.9(8)
C11 Zr1 C13 C14 -76.7(4)
C12 Zr1 C13 C14 -113.5(5)
C20A Zr1 C13 C14 -64.5(9)
C16A Zr1 C13 C14 -108.2(10)
C17 Zr1 C13 C14 -133.9(12)
C17A Zr1 C13 C14 -158(2)
C15 Zr1 C13 C14 -36.4(4)
C12 C13 C14 C15 -1.0(7)
Zr1 C13 C14 C15 66.2(4)
C12 C13 C14 Zr1 -67.3(4)
O1 Zr1 C14 C15 -138.8(4)
O2 Zr1 C14 C15 142.1(4)
C16 Zr1 C14 C15 5.2(6)
C11 Zr1 C14 C15 -37.1(4)
C12 Zr1 C14 C15 -78.1(4)
C13 Zr1 C14 C15 -115.7(6)
C20A Zr1 C14 C15 15.5(8)
C16A Zr1 C14 C15 -4.1(8)
C17 Zr1 C14 C15 21.2(12)
C17A Zr1 C14 C15 50.0(17)
O1 Zr1 C14 C13 -23.1(4)
O2 Zr1 C14 C13 -102.2(4)
C16 Zr1 C14 C13 120.9(5)
C11 Zr1 C14 C13 78.6(4)
C12 Zr1 C14 C13 37.6(4)
C20A Zr1 C14 C13 131.2(8)
C16A Zr1 C14 C13 111.7(8)
C17 Zr1 C14 C13 136.9(11)
C17A Zr1 C14 C13 165.7(16)
C15 Zr1 C14 C13 115.7(6)
C13 C14 C15 C11 0.0(7)
Zr1 C14 C15 C11 65.6(4)
C13 C14 C15 Zr1 -65.6(4)
C12 C11 C15 C14 1.0(7)
Zr1 C11 C15 C14 -66.2(4)
C12 C11 C15 Zr1 67.2(4)
O1 Zr1 C15 C14 62.2(5)
O2 Zr1 C15 C14 -38.9(4)
C16 Zr1 C15 C14 -175.8(5)
C11 Zr1 C15 C14 114.8(6)
C12 Zr1 C15 C14 76.9(4)
C13 Zr1 C15 C14 36.7(4)
C20A Zr1 C15 C14 -165.3(8)
C16A Zr1 C15 C14 177.2(6)
C17 Zr1 C15 C14 -170.0(6)
C17A Zr1 C15 C14 -158.7(9)
O1 Zr1 C15 C11 -52.6(5)
O2 Zr1 C15 C11 -153.7(4)
C16 Zr1 C15 C11 69.3(5)
C12 Zr1 C15 C11 -37.9(4)
C13 Zr1 C15 C11 -78.2(4)
C20A Zr1 C15 C11 79.9(8)
C16A Zr1 C15 C11 62.4(6)
C17 Zr1 C15 C11 75.1(6)
C17A Zr1 C15 C11 86.4(9)
C14 Zr1 C15 C11 -114.8(6)
O2 P1 C21 C22 -12.0(5)
C31 P1 C21 C22 107.3(5)
C2 P1 C21 C22 -136.2(5)
O2 P1 C21 C26 170.2(4)
C31 P1 C21 C26 -70.5(5)
C2 P1 C21 C26 46.0(5)
C26 C21 C22 C23 -2.0(9)
P1 C21 C22 C23 -179.9(5)
C21 C22 C23 C24 1.9(10)
C22 C23 C24 C25 -0.6(10)
C23 C24 C25 C26 -0.4(10)
C24 C25 C26 C21 0.3(9)
C22 C21 C26 C25 1.0(9)
P1 C21 C26 C25 178.8(5)
O2 P1 C31 C36 7.4(5)
C21 P1 C31 C36 -113.0(5)
C2 P1 C31 C36 128.3(5)
O2 P1 C31 C32 -173.0(5)
C21 P1 C31 C32 66.7(5)
C2 P1 C31 C32 -52.1(5)
C36 C31 C32 C33 1.7(9)
P1 C31 C32 C33 -177.9(5)
C31 C32 C33 C34 -1.7(11)
C32 C33 C34 C35 1.9(11)
C33 C34 C35 C36 -2.2(10)
C32 C31 C36 C35 -2.0(9)
P1 C31 C36 C35 177.6(5)
C34 C35 C36 C31 2.2(10)
C51 B1 C41 C42 131.9(5)
C61 B1 C41 C42 16.5(7)
C71 B1 C41 C42 -106.3(5)
C51 B1 C41 C46 -55.9(6)
C61 B1 C41 C46 -171.4(4)
C71 B1 C41 C46 65.8(5)
C46 C41 C42 F42 -177.7(4)
B1 C41 C42 F42 -5.2(8)
C46 C41 C42 C43 1.2(8)
B1 C41 C42 C43 173.7(5)
F42 C42 C43 F43 0.1(8)
C41 C42 C43 F43 -178.9(5)
F42 C42 C43 C44 178.3(5)
C41 C42 C43 C44 -0.6(9)
F43 C43 C44 F44 -0.6(9)
C42 C43 C44 F44 -178.8(5)
F43 C43 C44 C45 178.8(5)
C42 C43 C44 C45 0.6(9)
F44 C44 C45 F45 0.1(9)
C43 C44 C45 F45 -179.3(5)
F44 C44 C45 C46 178.2(5)
C43 C44 C45 C46 -1.2(9)
F45 C45 C46 F46 -0.9(8)
C44 C45 C46 F46 -178.9(5)
F45 C45 C46 C41 -180.0(5)
C44 C45 C46 C41 1.9(9)
C42 C41 C46 F46 179.0(5)
B1 C41 C46 F46 5.9(7)
C42 C41 C46 C45 -1.9(8)
B1 C41 C46 C45 -175.0(5)
C41 B1 C51 C56 171.3(4)
C61 B1 C51 C56 -66.9(5)
C71 B1 C51 C56 56.2(6)
C41 B1 C51 C52 -14.8(7)
C61 B1 C51 C52 107.0(5)
C71 B1 C51 C52 -129.9(5)
C56 C51 C52 F52 176.1(4)
B1 C51 C52 F52 1.8(7)
C56 C51 C52 C53 -2.7(7)
B1 C51 C52 C53 -177.0(5)
F52 C52 C53 F53 3.1(7)
C51 C52 C53 F53 -178.0(4)
F52 C52 C53 C54 -176.6(4)
C51 C52 C53 C54 2.2(8)
F53 C53 C54 F54 -0.7(8)
C52 C53 C54 F54 179.0(5)
F53 C53 C54 C55 179.8(5)
C52 C53 C54 C55 -0.4(8)
F54 C54 C55 F55 0.1(8)
C53 C54 C55 F55 179.5(5)
F54 C54 C55 C56 179.9(5)
C53 C54 C55 C56 -0.7(8)
F55 C55 C56 F56 -0.4(7)
C54 C55 C56 F56 179.7(4)
F55 C55 C56 C51 179.8(5)
C54 C55 C56 C51 0.0(8)
C52 C51 C56 F56 -178.1(4)
B1 C51 C56 F56 -3.5(7)
C52 C51 C56 C55 1.6(7)
B1 C51 C56 C55 176.3(5)
C41 B1 C61 C66 -129.6(6)
C51 B1 C61 C66 107.7(6)
C71 B1 C61 C66 -14.5(8)
C41 B1 C61 C62 57.3(6)
C51 B1 C61 C62 -65.4(6)
C71 B1 C61 C62 172.5(5)
C66 C61 C62 F62 -178.2(5)
B1 C61 C62 F62 -4.2(8)
C66 C61 C62 C63 2.1(8)
B1 C61 C62 C63 176.2(5)
F62 C62 C63 F63 0.2(8)
C61 C62 C63 F63 179.9(5)
F62 C62 C63 C64 -180.0(5)
C61 C62 C63 C64 -0.3(10)
F63 C63 C64 F64 1.7(10)
C62 C63 C64 F64 -178.1(6)
F63 C63 C64 C65 177.6(6)
C62 C63 C64 C65 -2.2(10)
F64 C64 C65 F65 -2.5(10)
C63 C64 C65 F65 -178.5(6)
F64 C64 C65 C66 178.8(6)
C63 C64 C65 C66 2.7(10)
F65 C65 C66 F66 1.7(9)
C64 C65 C66 F66 -179.6(6)
F65 C65 C66 C61 -179.6(6)
C64 C65 C66 C61 -0.8(10)
C62 C61 C66 F66 177.2(5)
B1 C61 C66 F66 3.8(9)
C62 C61 C66 C65 -1.5(8)
B1 C61 C66 C65 -174.9(6)
C41 B1 C71 C76 -104.6(6)
C51 B1 C71 C76 18.0(7)
C61 B1 C71 C76 133.7(5)
C41 B1 C71 C72 64.6(5)
C51 B1 C71 C72 -172.8(4)
C61 B1 C71 C72 -57.1(6)
C76 C71 C72 F72 178.1(5)
B1 C71 C72 F72 7.4(7)
C76 C71 C72 C73 -0.6(8)
B1 C71 C72 C73 -171.4(5)
F72 C72 C73 F73 2.2(8)
C71 C72 C73 F73 -179.0(5)
F72 C72 C73 C74 -178.8(5)
C71 C72 C73 C74 0.1(9)
F73 C73 C74 F74 -0.3(9)
C72 C73 C74 F74 -179.4(5)
F73 C73 C74 C75 179.6(5)
C72 C73 C74 C75 0.5(9)
F74 C74 C75 F75 -1.0(9)
C73 C74 C75 F75 179.2(6)
F74 C74 C75 C76 179.4(6)
C73 C74 C75 C76 -0.5(9)
F75 C75 C76 F76 -0.3(8)
C74 C75 C76 F76 179.4(5)
F75 C75 C76 C71 -179.8(5)
C74 C75 C76 C71 -0.2(9)
C72 C71 C76 F76 -178.8(5)
B1 C71 C76 F76 -8.9(8)
C72 C71 C76 C75 0.7(8)
B1 C71 C76 C75 170.6(5)
